data_7104319
loop_
_publ_author_name
'Lee, Jung-Jae'
'Smith, Bradley D'

_publ_section_title
;
 Fluorescent chemosensor for reactive organohalides in micellar
 solution with an example of autocatalysis.
;
_journal_issue 15
_journal_name_full 'Chemical communications (Cambridge, England)'
_journal_page_first 1962
_journal_page_last 1963
_journal_paper_doi 10.1039/b900963a
_journal_volume 34
_journal_year 2009
_chemical_formula_moiety 'C38 H44 N3 O4 +, Br -'
_chemical_formula_sum 'C38 H44 Br N3 O4'
_chemical_formula_weight 686.67
_chemical_name_systematic
;
?
;
_space_group_IT_number 2
_symmetry_cell_setting triclinic
_symmetry_Int_Tables_number 2
_symmetry_space_group_name_Hall '-P 1'
_symmetry_space_group_name_H-M 'P -1'
_atom_sites_solution_hydrogens geom
_atom_sites_solution_primary direct
_atom_sites_solution_secondary difmap
_audit_creation_method SHELXL-97
_cell_angle_alpha 89.0162(16)
_cell_angle_beta 74.4480(15)
_cell_angle_gamma 76.6934(15)
_cell_formula_units_Z 2
_cell_length_a 9.2525(2)
_cell_length_b 12.9343(3)
_cell_length_c 14.9171(4)
_cell_measurement_reflns_used 7448
_cell_measurement_temperature 100(2)
_cell_measurement_theta_max 31.186
_cell_measurement_theta_min 3.156
_cell_volume 1671.77(7)
_computing_cell_refinement 'APEX2/SAINT (Bruker, 2004)'
_computing_data_collection 'APEX2 (Bruker, 2004)'
_computing_data_reduction 'SAINT/XPREP (Bruker, 2004; Sheldrick, 2003)'
_computing_molecular_graphics 'XP (Sheldrick, 1998)'
_computing_publication_material 'XCIF (Sheldrick, 2001)'
_computing_structure_refinement 'SHELXL-97 (Sheldrick, 1997)'
_computing_structure_solution 'SHELXS-97 (Sheldrick, 1990)'
_diffrn_ambient_temperature 100(2)
_diffrn_detector_area_resol_mean 83.33
_diffrn_measured_fraction_theta_full 0.994
_diffrn_measured_fraction_theta_max 0.994
_diffrn_measurement_device_type 'Bruker SMART APEX CCD diffractometer'
_diffrn_measurement_method '\w scans'
_diffrn_radiation_monochromator graphite
_diffrn_radiation_probe x-ray
_diffrn_radiation_type MoK\a
_diffrn_radiation_wavelength 0.71073
_diffrn_reflns_av_R_equivalents 0.0484
_diffrn_reflns_av_sigmaI/netI 0.0373
_diffrn_reflns_limit_h_max 13
_diffrn_reflns_limit_h_min -13
_diffrn_reflns_limit_k_max 18
_diffrn_reflns_limit_k_min -18
_diffrn_reflns_limit_l_max 21
_diffrn_reflns_limit_l_min -21
_diffrn_reflns_number 60507
_diffrn_reflns_theta_full 31.59
_diffrn_reflns_theta_max 31.59
_diffrn_reflns_theta_min 1.62
_diffrn_source 'fine-focus sealed tube'
_diffrn_source_type 'Siemens KFFMO2K-90'
_exptl_absorpt_coefficient_mu 1.274
_exptl_absorpt_correction_T_max 0.8621
_exptl_absorpt_correction_T_min 0.7167
_exptl_absorpt_correction_type multi-scan
_exptl_absorpt_process_details 'Blessing, R. H. (1995) Acta Cryst. A51, 33-38.'
_exptl_crystal_colour 'clear colourless'
_exptl_crystal_density_diffrn 1.364
_exptl_crystal_density_method 'not measured'
_exptl_crystal_description 'triangular plate'
_exptl_crystal_F_000 720
_exptl_crystal_size_max 0.28
_exptl_crystal_size_mid 0.27
_exptl_crystal_size_min 0.12
_refine_diff_density_max 0.823
_refine_diff_density_min -0.792
_refine_diff_density_rms 0.078
_refine_ls_extinction_method none
_refine_ls_goodness_of_fit_ref 0.996
_refine_ls_hydrogen_treatment mixed
_refine_ls_matrix_type full
_refine_ls_number_parameters 488
_refine_ls_number_reflns 11155
_refine_ls_number_restraints 31
_refine_ls_restrained_S_all 1.007
_refine_ls_R_factor_all 0.0645
_refine_ls_R_factor_gt 0.0473
_refine_ls_shift/su_max 0.001
_refine_ls_shift/su_mean 0.000
_refine_ls_structure_factor_coef Fsqd
_refine_ls_weighting_details 'calc w=1/[\s^2^(Fo^2^)+(0.0647P)^2^+1.6053P] where P=(Fo^2^+2Fc^2^)/3'
_refine_ls_weighting_scheme calc
_refine_ls_wR_factor_gt 0.1208
_refine_ls_wR_factor_ref 0.1300
_reflns_number_gt 8973
_reflns_number_total 11155
_reflns_threshold_expression >2sigma(I)
_cod_data_source_file b900963a.txt
_cod_data_source_block bcn149a
_cod_database_code 7104319

loop_
_symmetry_equiv_pos_as_xyz
'x, y, z'
'-x, -y, -z'

loop_
_atom_site_label
_atom_site_type_symbol
_atom_site_fract_x
_atom_site_fract_y
_atom_site_fract_z
_atom_site_U_iso_or_equiv
_atom_site_adp_type
_atom_site_occupancy
_atom_site_symmetry_multiplicity
_atom_site_calc_flag
_atom_site_refinement_flags
_atom_site_disorder_assembly
_atom_site_disorder_group
Br1 Br 0.43271(3) 0.842080(17) 0.427257(17) 0.02701(9) Uani 0.9532(14) 1 d P A 1
Br1A Br 0.3937(15) 0.8178(9) 0.3993(9) 0.02701(9) Uani 0.0196(8) 1 d P B 2
Br1B Br 0.4928(18) 0.8688(10) 0.4475(9) 0.02701(9) Uani 0.0162(7) 1 d P C 3
N1 N -0.08947(18) 0.81222(12) 0.59433(11) 0.0248(3) Uani 1 1 d D . .
N2 N 0.69143(19) 0.60677(13) 0.43570(12) 0.0231(3) Uani 1 1 d . . .
H2 H 0.639(3) 0.652(2) 0.4207(19) 0.028 Uiso 1 1 d . . .
N3 N 0.4905(2) 0.83701(15) 0.19422(13) 0.0277(4) Uani 1 1 d . . .
H3 H 0.489(3) 0.832(2) 0.246(2) 0.033 Uiso 1 1 d . . .
O1 O 0.19795(18) 0.71908(14) 0.67594(12) 0.0251(4) Uani 0.836(2) 1 d P D 1
O3 O 0.9209(2) 0.48370(15) 0.37834(14) 0.0319(4) Uani 0.836(2) 1 d P D 1
O1A O 0.1677(12) 0.6515(8) 0.6568(7) 0.033(2) Uiso 0.164(2) 1 d P D 2
O3A O 0.9459(10) 0.5433(7) 0.4004(6) 0.0238(18) Uiso 0.164(2) 1 d P D 2
O2 O -0.06814(17) 0.91578(12) 0.39163(10) 0.0287(3) Uani 1 1 d . . .
O4 O 0.64228(19) 0.81341(16) 0.04457(11) 0.0424(4) Uani 1 1 d . . .
C4 C 0.4335(2) 0.58819(16) 0.66762(14) 0.0243(4) Uani 1 1 d . . .
C5 C 0.5270(2) 0.51073(17) 0.70710(15) 0.0276(4) Uani 1 1 d . . .
H5A H 0.4876 0.4889 0.7681 0.033 Uiso 1 1 calc R . .
C6 C 0.6776(2) 0.46591(17) 0.65669(15) 0.0284(4) Uani 1 1 d . . .
H6A H 0.7410 0.4135 0.6838 0.034 Uiso 1 1 calc R D .
C7 C 0.7375(2) 0.49649(15) 0.56694(14) 0.0246(4) Uani 1 1 d . D .
H7A H 0.8420 0.4673 0.5339 0.029 Uiso 1 1 calc R . .
C8 C 0.6416(2) 0.57084(14) 0.52628(13) 0.0211(3) Uani 1 1 d . D .
C9 C 0.4895(2) 0.61630(15) 0.57727(14) 0.0229(4) Uani 1 1 d . D .
H9A H 0.4244 0.6668 0.5496 0.027 Uiso 1 1 calc R . .
C10 C 0.8216(3) 0.5616(3) 0.3670(2) 0.0221(5) Uani 0.836(2) 1 d P D 1
C10A C 0.829(2) 0.5904(14) 0.3813(12) 0.025(4) Uiso 0.164(2) 1 d P D 2
C11 C 0.8426(2) 0.61417(16) 0.27529(14) 0.0246(4) Uani 1 1 d . . .
C12 C 0.9905(2) 0.59058(18) 0.21372(15) 0.0282(4) Uani 1 1 d . D .
H12A H 1.0722 0.5444 0.2322 0.034 Uiso 1 1 calc R . .
C13 C 1.0216(2) 0.63286(18) 0.12610(14) 0.0280(4) Uani 1 1 d . . .
C14 C 0.8985(2) 0.70175(18) 0.10176(14) 0.0272(4) Uani 1 1 d . D .
H14A H 0.9168 0.7328 0.0428 0.033 Uiso 1 1 calc R . .
C15 C 0.7496(2) 0.72591(16) 0.16195(14) 0.0242(4) Uani 1 1 d . . .
C16 C 0.7208(2) 0.68051(16) 0.24847(14) 0.0238(4) Uani 1 1 d . D .
H16A H 0.6191 0.6946 0.2889 0.029 Uiso 1 1 calc R . .
C17 C 0.6238(2) 0.79674(17) 0.12760(14) 0.0281(4) Uani 1 1 d . D .
C18 C 0.3453(2) 0.88409(16) 0.17885(14) 0.0252(4) Uani 1 1 d . . .
C19 C 0.3281(2) 0.94775(18) 0.10443(15) 0.0304(4) Uani 1 1 d . . .
H19A H 0.4158 0.9636 0.0616 0.036 Uiso 1 1 calc R . .
C20 C 0.1813(3) 0.98792(19) 0.09343(16) 0.0350(5) Uani 1 1 d . . .
H20A H 0.1689 1.0312 0.0427 0.042 Uiso 1 1 calc R . .
C21 C 0.0525(3) 0.96536(19) 0.15598(15) 0.0318(5) Uani 1 1 d . . .
H21A H -0.0470 0.9918 0.1469 0.038 Uiso 1 1 calc R . .
C22 C 0.0685(2) 0.90409(16) 0.23201(14) 0.0249(4) Uani 1 1 d . . .
C23 C 0.2153(2) 0.86414(15) 0.24305(14) 0.0240(4) Uani 1 1 d . . .
H23A H 0.2273 0.8228 0.2949 0.029 Uiso 1 1 calc R . .
C24 C -0.0684(2) 0.87980(19) 0.30270(15) 0.0297(4) Uani 1 1 d . . .
H24A H -0.1651 0.9163 0.2879 0.036 Uiso 1 1 calc R . .
H24B H -0.0615 0.8023 0.3017 0.036 Uiso 1 1 calc R . .
C1 C -0.0375(3) 0.84689(18) 0.67605(15) 0.0231(4) Uani 0.836(2) 1 d PD D 1
H1A H 0.0339 0.8937 0.6522 0.028 Uiso 0.836(2) 1 calc PR D 1
H1B H -0.1292 0.8901 0.7216 0.028 Uiso 0.836(2) 1 calc PR D 1
C2 C 0.0419(3) 0.7588(2) 0.72763(17) 0.0267(5) Uani 0.836(2) 1 d P D 1
H2A H 0.0382 0.7868 0.7898 0.032 Uiso 0.836(2) 1 calc PR D 1
H2B H -0.0128 0.7004 0.7367 0.032 Uiso 0.836(2) 1 calc PR D 1
C3 C 0.2745(2) 0.64113(19) 0.72677(15) 0.0319(5) Uani 0.50 1 d P D 1
H3A H 0.2136 0.5870 0.7463 0.038 Uiso 0.50 1 calc PR D 1
H3B H 0.2827 0.6753 0.7835 0.038 Uiso 0.50 1 calc PR D 1
C25 C -0.1995(2) 0.90128(17) 0.46357(15) 0.0290(4) Uani 0.50 1 d PD D 1
H25A H -0.2164 0.8293 0.4567 0.035 Uiso 0.50 1 calc PR D 1
H25B H -0.2934 0.9545 0.4598 0.035 Uiso 0.50 1 calc PR D 1
C26 C -0.1652(3) 0.91549(16) 0.55811(16) 0.0221(4) Uani 0.836(2) 1 d PD D 1
H26A H -0.0969 0.9655 0.5512 0.027 Uiso 0.836(2) 1 calc PR D 1
H26B H -0.2632 0.9479 0.6048 0.027 Uiso 0.836(2) 1 calc PR D 1
C27 C -0.1981(3) 0.73903(17) 0.62375(17) 0.0245(5) Uani 0.836(2) 1 d PD D 1
H27A H -0.1428 0.6736 0.6468 0.029 Uiso 0.836(2) 1 calc PR D 1
H27B H -0.2261 0.7181 0.5683 0.029 Uiso 0.836(2) 1 calc PR D 1
C28 C -0.34501(16) 0.78648(15) 0.69858(10) 0.0249(5) Uani 0.836(2) 1 d PG D 1
C29 C -0.4748(2) 0.83962(16) 0.67225(10) 0.0293(5) Uani 0.836(2) 1 d PG D 1
H29A H -0.4704 0.8461 0.6081 0.035 Uiso 0.836(2) 1 calc PR D 1
C30 C -0.61095(18) 0.8832(2) 0.73978(15) 0.0385(12) Uani 0.836(2) 1 d PG D 1
H30A H -0.6996 0.9195 0.7218 0.046 Uiso 0.836(2) 1 calc PR D 1
C31 C -0.6174(2) 0.8737(3) 0.83364(14) 0.0447(8) Uani 0.836(2) 1 d PG D 1
H31A H -0.7104 0.9035 0.8798 0.054 Uiso 0.836(2) 1 calc PR D 1
C32 C -0.4876(3) 0.8205(2) 0.85997(9) 0.0447(12) Uani 0.836(2) 1 d PG D 1
H32A H -0.4920 0.8140 0.9241 0.054 Uiso 0.836(2) 1 calc PR D 1
C33 C -0.3514(2) 0.77694(18) 0.79244(12) 0.0356(6) Uani 0.836(2) 1 d PG D 1
H33A H -0.2627 0.7406 0.8104 0.043 Uiso 0.836(2) 1 calc PR D 1
C34 C 0.0531(3) 0.75465(19) 0.52090(16) 0.0255(5) Uani 0.836(2) 1 d PD D 1
H34A H 0.1244 0.8015 0.5022 0.038 Uiso 0.836(2) 1 calc PR D 1
H34B H 0.0233 0.7347 0.4665 0.038 Uiso 0.836(2) 1 calc PR D 1
H34C H 0.1038 0.6904 0.5464 0.038 Uiso 0.836(2) 1 calc PR D 1
C1A C -0.0856(16) 0.7021(6) 0.6334(9) 0.030(3) Uiso 0.164(2) 1 d PD D 2
H1AA H -0.0373 0.6468 0.5824 0.036 Uiso 0.164(2) 1 calc PR D 2
H1AB H -0.1921 0.6950 0.6629 0.036 Uiso 0.164(2) 1 calc PR D 2
C2A C 0.0079(17) 0.6869(12) 0.7063(10) 0.033(3) Uiso 0.164(2) 1 d P D 2
H2AA H -0.0098 0.7548 0.7416 0.040 Uiso 0.164(2) 1 calc PR D 2
H2AB H -0.0241 0.6334 0.7507 0.040 Uiso 0.164(2) 1 calc PR D 2
C3A C 0.2745(2) 0.64113(19) 0.72677(15) 0.0319(5) Uani 0.50 1 d P D 2
H3AA H 0.2728 0.7120 0.7516 0.038 Uiso 0.50 1 calc PR D 2
H3AB H 0.2398 0.5970 0.7795 0.038 Uiso 0.50 1 calc PR D 2
C25A C -0.1995(2) 0.90128(17) 0.46357(15) 0.0290(4) Uani 0.50 1 d PD D 2
H25C H -0.2841 0.9003 0.4348 0.035 Uiso 0.50 1 calc PR D 2
H25D H -0.2346 0.9637 0.5080 0.035 Uiso 0.50 1 calc PR D 2
C26A C -0.1724(17) 0.7947(11) 0.5218(8) 0.048(4) Uiso 0.164(2) 1 d PD D 2
H26C H -0.2729 0.7785 0.5532 0.058 Uiso 0.164(2) 1 calc PR D 2
H26D H -0.1094 0.7336 0.4788 0.058 Uiso 0.164(2) 1 calc PR D 2
C27A C -0.2074(11) 0.8974(8) 0.6618(7) 0.027(2) Uiso 0.164(2) 1 d PD D 2
H27C H -0.1552 0.9182 0.7062 0.033 Uiso 0.164(2) 1 calc PR D 2
H27D H -0.2329 0.9605 0.6255 0.033 Uiso 0.164(2) 1 calc PR D 2
C28A C -0.3579(9) 0.8759(8) 0.7186(6) 0.028(2) Uiso 0.164(2) 1 d PG D 2
C29A C -0.4840(12) 0.8939(9) 0.6818(6) 0.030(3) Uiso 0.164(2) 1 d PG D 2
H29B H -0.4738 0.9166 0.6199 0.036 Uiso 0.164(2) 1 calc PR D 2
C30A C -0.6249(10) 0.8788(12) 0.7354(9) 0.042(7) Uiso 0.164(2) 1 d PG D 2
H30B H -0.7111 0.8911 0.7102 0.050 Uiso 0.164(2) 1 calc PR D 2
C31A C -0.6398(13) 0.8456(14) 0.8259(9) 0.054(7) Uiso 0.164(2) 1 d PG D 2
H31B H -0.7361 0.8353 0.8625 0.065 Uiso 0.164(2) 1 calc PR D 2
C32A C -0.5137(17) 0.8276(12) 0.8627(6) 0.042(5) Uiso 0.164(2) 1 d PG D 2
H32B H -0.5238 0.8050 0.9245 0.050 Uiso 0.164(2) 1 calc PR D 2
C33A C -0.3727(13) 0.8428(9) 0.8091(7) 0.040(3) Uiso 0.164(2) 1 d PG D 2
H33B H -0.2865 0.8305 0.8343 0.048 Uiso 0.164(2) 1 calc PR D 2
C34A C 0.0679(10) 0.8278(14) 0.5418(11) 0.045(4) Uiso 0.164(2) 1 d PD D 2
H34D H 0.0555 0.8914 0.5053 0.067 Uiso 0.164(2) 1 calc PR D 2
H34E H 0.1241 0.7656 0.4998 0.067 Uiso 0.164(2) 1 calc PR D 2
H34F H 0.1259 0.8366 0.5861 0.067 Uiso 0.164(2) 1 calc PR D 2
C35 C 1.1855(5) 0.6146(5) 0.0572(3) 0.0244(9) Uani 0.598(5) 1 d P D 1
C36 C 1.3097(4) 0.5832(4) 0.1068(3) 0.0417(11) Uani 0.598(5) 1 d P D 1
H36A H 1.2956 0.6381 0.1548 0.063 Uiso 0.598(5) 1 calc PR D 1
H36B H 1.4110 0.5756 0.0619 0.063 Uiso 0.598(5) 1 calc PR D 1
H36C H 1.3032 0.5153 0.1360 0.063 Uiso 0.598(5) 1 calc PR D 1
C37 C 1.2151(5) 0.7090(4) -0.0019(3) 0.0398(10) Uani 0.598(5) 1 d P D 1
H37A H 1.2033 0.7707 0.0389 0.060 Uiso 0.598(5) 1 calc PR D 1
H37B H 1.1408 0.7261 -0.0391 0.060 Uiso 0.598(5) 1 calc PR D 1
H37C H 1.3201 0.6908 -0.0434 0.060 Uiso 0.598(5) 1 calc PR D 1
C38 C 1.1955(5) 0.5204(4) -0.0093(3) 0.0416(11) Uani 0.598(5) 1 d P D 1
H38A H 1.2996 0.4999 -0.0517 0.062 Uiso 0.598(5) 1 calc PR D 1
H38B H 1.1204 0.5421 -0.0455 0.062 Uiso 0.598(5) 1 calc PR D 1
H38C H 1.1727 0.4597 0.0274 0.062 Uiso 0.598(5) 1 calc PR D 1
C35A C 1.1801(9) 0.5852(6) 0.0597(6) 0.0210(17) Uiso 0.402(5) 1 d P D 2
C36A C 1.1813(8) 0.5986(6) -0.0402(5) 0.0401(15) Uiso 0.402(5) 1 d P D 2
H36D H 1.1080 0.5621 -0.0548 0.060 Uiso 0.402(5) 1 calc PR D 2
H36E H 1.2852 0.5681 -0.0800 0.060 Uiso 0.402(5) 1 calc PR D 2
H36F H 1.1514 0.6745 -0.0512 0.060 Uiso 0.402(5) 1 calc PR D 2
C37A C 1.2490(7) 0.4667(5) 0.0723(5) 0.0371(14) Uiso 0.402(5) 1 d P D 2
H37D H 1.1802 0.4236 0.0618 0.056 Uiso 0.402(5) 1 calc PR D 2
H37E H 1.2600 0.4579 0.1357 0.056 Uiso 0.402(5) 1 calc PR D 2
H37F H 1.3505 0.4435 0.0273 0.056 Uiso 0.402(5) 1 calc PR D 2
C38A C 1.2877(7) 0.6502(5) 0.0842(4) 0.0334(13) Uiso 0.402(5) 1 d P D 2
H38D H 1.2464 0.7261 0.0783 0.050 Uiso 0.402(5) 1 calc PR D 2
H38E H 1.3912 0.6278 0.0413 0.050 Uiso 0.402(5) 1 calc PR D 2
H38F H 1.2933 0.6375 0.1482 0.050 Uiso 0.402(5) 1 calc PR D 2

loop_
_atom_site_aniso_label
_atom_site_aniso_U_11
_atom_site_aniso_U_22
_atom_site_aniso_U_33
_atom_site_aniso_U_23
_atom_site_aniso_U_13
_atom_site_aniso_U_12
Br1 0.03104(13) 0.02084(10) 0.02378(12) 0.00217(8) -0.00641(9) 0.00327(8)
Br1A 0.03104(13) 0.02084(10) 0.02378(12) 0.00217(8) -0.00641(9) 0.00327(8)
Br1B 0.03104(13) 0.02084(10) 0.02378(12) 0.00217(8) -0.00641(9) 0.00327(8)
N1 0.0227(8) 0.0203(7) 0.0239(8) 0.0027(6) -0.0002(6) 0.0021(6)
N2 0.0208(7) 0.0190(7) 0.0237(8) 0.0048(6) -0.0026(6) 0.0026(6)
N3 0.0217(8) 0.0335(9) 0.0196(8) 0.0056(6) -0.0012(6) 0.0046(6)
O1 0.0172(7) 0.0282(9) 0.0235(8) 0.0067(6) -0.0020(6) 0.0026(6)
O3 0.0218(8) 0.0288(9) 0.0339(10) 0.0075(7) -0.0009(7) 0.0081(7)
O2 0.0260(7) 0.0322(8) 0.0243(7) 0.0015(6) -0.0004(6) -0.0075(6)
O4 0.0281(8) 0.0616(12) 0.0225(8) 0.0093(7) 0.0003(6) 0.0104(8)
C4 0.0201(8) 0.0238(9) 0.0251(9) 0.0040(7) -0.0038(7) -0.0003(7)
C5 0.0253(9) 0.0277(9) 0.0251(9) 0.0080(7) -0.0046(7) -0.0004(7)
C6 0.0257(9) 0.0266(9) 0.0294(10) 0.0079(7) -0.0083(8) 0.0018(7)
C7 0.0203(8) 0.0211(8) 0.0270(9) 0.0030(7) -0.0036(7) 0.0022(6)
C8 0.0192(8) 0.0170(8) 0.0245(9) 0.0025(6) -0.0039(7) -0.0017(6)
C9 0.0190(8) 0.0205(8) 0.0258(9) 0.0036(7) -0.0048(7) 0.0003(6)
C10 0.0174(11) 0.0206(12) 0.0243(12) 0.0011(10) -0.0028(9) 0.0005(9)
C11 0.0184(8) 0.0253(9) 0.0252(9) 0.0045(7) -0.0018(7) -0.0005(7)
C12 0.0185(8) 0.0332(10) 0.0260(10) -0.0008(8) -0.0023(7) 0.0033(7)
C13 0.0175(8) 0.0390(11) 0.0211(9) -0.0039(8) 0.0002(7) -0.0003(7)
C14 0.0204(9) 0.0361(11) 0.0188(9) 0.0000(7) 0.0010(7) -0.0013(7)
C15 0.0196(8) 0.0257(9) 0.0225(9) 0.0011(7) -0.0022(7) -0.0002(7)
C16 0.0174(8) 0.0249(9) 0.0241(9) 0.0032(7) -0.0007(7) -0.0008(7)
C17 0.0211(9) 0.0327(10) 0.0231(9) 0.0052(7) -0.0006(7) 0.0017(7)
C18 0.0223(9) 0.0250(9) 0.0213(9) 0.0034(7) -0.0019(7) 0.0036(7)
C19 0.0249(9) 0.0322(10) 0.0245(10) 0.0101(8) 0.0006(8) 0.0032(8)
C20 0.0321(11) 0.0370(11) 0.0244(10) 0.0110(8) -0.0028(8) 0.0082(9)
C21 0.0250(9) 0.0373(11) 0.0257(10) 0.0033(8) -0.0055(8) 0.0055(8)
C22 0.0234(9) 0.0259(9) 0.0216(9) 0.0009(7) -0.0040(7) -0.0007(7)
C23 0.0240(9) 0.0224(8) 0.0213(8) 0.0045(6) -0.0036(7) 0.0001(7)
C24 0.0249(9) 0.0374(11) 0.0266(10) 0.0028(8) -0.0063(8) -0.0078(8)
C1 0.0209(10) 0.0201(10) 0.0233(10) 0.0008(8) -0.0028(8) 0.0016(8)
C2 0.0203(10) 0.0276(11) 0.0244(11) 0.0047(9) -0.0015(8) 0.0044(8)
C3 0.0238(9) 0.0352(11) 0.0261(10) 0.0103(8) -0.0007(8) 0.0063(8)
C25 0.0213(9) 0.0296(10) 0.0290(10) 0.0049(8) 0.0006(7) -0.0012(7)
C26 0.0220(10) 0.0163(9) 0.0249(11) 0.0049(7) -0.0042(8) -0.0011(7)
C27 0.0271(11) 0.0178(9) 0.0258(11) 0.0038(8) -0.0031(9) -0.0045(8)
C28 0.0227(10) 0.0256(11) 0.0243(11) 0.0048(8) -0.0032(8) -0.0054(8)
C29 0.0280(12) 0.0315(14) 0.0278(12) 0.0062(10) -0.0075(10) -0.0065(10)
C30 0.0232(13) 0.047(2) 0.042(2) 0.0026(13) -0.0088(12) -0.0010(11)
C31 0.0219(13) 0.068(3) 0.0329(16) -0.0035(15) 0.0029(11) -0.0003(15)
C32 0.0289(15) 0.077(3) 0.0217(14) 0.0029(13) -0.0020(11) -0.0050(15)
C33 0.0256(12) 0.0536(18) 0.0269(13) 0.0118(12) -0.0076(10) -0.0078(11)
C34 0.0229(10) 0.0236(11) 0.0223(11) 0.0011(8) -0.0002(8) 0.0027(8)
C3A 0.0238(9) 0.0352(11) 0.0261(10) 0.0103(8) -0.0007(8) 0.0063(8)
C25A 0.0213(9) 0.0296(10) 0.0290(10) 0.0049(8) 0.0006(7) -0.0012(7)
C35 0.0168(16) 0.026(2) 0.0237(18) -0.0048(17) 0.0046(11) -0.0035(16)
C36 0.0175(15) 0.071(3) 0.0288(19) 0.0051(19) -0.0003(14) -0.0021(17)
C37 0.0279(18) 0.046(2) 0.035(2) 0.0114(17) 0.0056(15) -0.0066(16)
C38 0.0304(19) 0.048(2) 0.038(2) -0.0163(18) 0.0063(16) -0.0084(17)

loop_
_atom_type_symbol
_atom_type_description
_atom_type_scat_dispersion_real
_atom_type_scat_dispersion_imag
_atom_type_scat_source
C C 0.0033 0.0016 'International Tables Vol C Tables 4.2.6.8 and 6.1.1.4'
H H 0.0000 0.0000 'International Tables Vol C Tables 4.2.6.8 and 6.1.1.4'
N N 0.0061 0.0033 'International Tables Vol C Tables 4.2.6.8 and 6.1.1.4'
O O 0.0106 0.0060 'International Tables Vol C Tables 4.2.6.8 and 6.1.1.4'
Br Br -0.2901 2.4595 'International Tables Vol C Tables 4.2.6.8 and 6.1.1.4'

loop_
_geom_angle_atom_site_label_1
_geom_angle_atom_site_label_2
_geom_angle_atom_site_label_3
_geom_angle
_geom_angle_site_symmetry_1
_geom_angle_site_symmetry_3
_geom_angle_publ_flag
C27 N1 C34A 149.1(7) . . ?
C27 N1 C34 109.21(16) . . ?
C34A N1 C34 40.6(7) . . ?
C27 N1 C26 112.26(16) . . ?
C34A N1 C26 89.9(7) . . ?
C34 N1 C26 110.45(16) . . ?
C27 N1 C27A 88.2(5) . . ?
C34A N1 C27A 122.2(9) . . ?
C34 N1 C27A 162.5(5) . . ?
C26 N1 C27A 59.9(5) . . ?
C27 N1 C1A 41.9(5) . . ?
C34A N1 C1A 113.7(9) . . ?
C34 N1 C1A 83.9(5) . . ?
C26 N1 C1A 154.2(5) . . ?
C27A N1 C1A 110.9(7) . . ?
C27 N1 C26A 65.8(5) . . ?
C34A N1 C26A 107.3(9) . . ?
C34 N1 C26A 83.4(6) . . ?
C26 N1 C26A 66.9(5) . . ?
C27A N1 C26A 103.8(8) . . ?
C1A N1 C26A 94.7(7) . . ?
C27 N1 C1 112.04(16) . . ?
C34A N1 C1 80.6(7) . . ?
C34 N1 C1 107.93(16) . . ?
C26 N1 C1 104.82(15) . . ?
C27A N1 C1 64.3(5) . . ?
C1A N1 C1 90.1(5) . . ?
C26A N1 C1 168.1(6) . . ?
C10A N2 C10 19.6(7) . . ?
C10A N2 C8 128.7(8) . . ?
C10 N2 C8 127.46(18) . . ?
C10A N2 H2 111(2) . . ?
C10 N2 H2 114(2) . . ?
C8 N2 H2 118(2) . . ?
C17 N3 C18 126.23(18) . . ?
C17 N3 H3 120(2) . . ?
C18 N3 H3 114(2) . . ?
C2 O1 C3 109.96(17) . . ?
C24 O2 C25 112.46(17) . . ?
C9 C4 C5 119.84(18) . . ?
C9 C4 C3 121.82(17) . . ?
C5 C4 C3 118.31(18) . . ?
C6 C5 C4 119.65(19) . . ?
C6 C5 H5A 120.2 . . ?
C4 C5 H5A 120.2 . . ?
C5 C6 C7 121.13(18) . . ?
C5 C6 H6A 119.4 . . ?
C7 C6 H6A 119.4 . . ?
C6 C7 C8 118.99(18) . . ?
C6 C7 H7A 120.5 . . ?
C8 C7 H7A 120.5 . . ?
C7 C8 C9 119.86(18) . . ?
C7 C8 N2 123.24(17) . . ?
C9 C8 N2 116.86(16) . . ?
C4 C9 C8 120.43(17) . . ?
C4 C9 H9A 119.8 . . ?
C8 C9 H9A 119.8 . . ?
O3 C10 N2 123.4(2) . . ?
O3 C10 C11 120.4(2) . . ?
N2 C10 C11 116.1(2) . . ?
O3A C10A N2 125.8(15) . . ?
O3A C10A C11 117.0(13) . . ?
N2 C10A C11 116.1(12) . . ?
C16 C11 C12 119.72(18) . . ?
C16 C11 C10 122.98(18) . . ?
C12 C11 C10 117.24(18) . . ?
C16 C11 C10A 121.0(6) . . ?
C12 C11 C10A 117.2(6) . . ?
C10 C11 C10A 16.9(6) . . ?
C13 C12 C11 121.89(18) . . ?
C13 C12 H12A 119.1 . . ?
C11 C12 H12A 119.1 . . ?
C12 C13 C14 117.38(18) . . ?
C12 C13 C35A 116.1(3) . . ?
C14 C13 C35A 125.7(3) . . ?
C12 C13 C35 124.0(2) . . ?
C14 C13 C35 118.4(3) . . ?
C35A C13 C35 14.7(3) . . ?
C15 C14 C13 121.70(19) . . ?
C15 C14 H14A 119.1 . . ?
C13 C14 H14A 119.1 . . ?
C16 C15 C14 119.75(18) . . ?
C16 C15 C17 122.54(17) . . ?
C14 C15 C17 117.63(18) . . ?
C15 C16 C11 119.51(17) . . ?
C15 C16 H16A 120.2 . . ?
C11 C16 H16A 120.2 . . ?
O4 C17 N3 123.61(19) . . ?
O4 C17 C15 121.07(18) . . ?
N3 C17 C15 115.29(18) . . ?
C19 C18 C23 119.88(18) . . ?
C19 C18 N3 123.40(19) . . ?
C23 C18 N3 116.72(17) . . ?
C20 C19 C18 119.3(2) . . ?
C20 C19 H19A 120.3 . . ?
C18 C19 H19A 120.3 . . ?
C21 C20 C19 120.63(19) . . ?
C21 C20 H20A 119.7 . . ?
C19 C20 H20A 119.7 . . ?
C20 C21 C22 120.31(19) . . ?
C20 C21 H21A 119.8 . . ?
C22 C21 H21A 119.8 . . ?
C23 C22 C21 118.99(19) . . ?
C23 C22 C24 118.95(18) . . ?
C21 C22 C24 122.06(19) . . ?
C22 C23 C18 120.81(18) . . ?
C22 C23 H23A 119.6 . . ?
C18 C23 H23A 119.6 . . ?
O2 C24 C22 108.21(17) . . ?
O2 C24 H24A 110.1 . . ?
C22 C24 H24A 110.1 . . ?
O2 C24 H24B 110.1 . . ?
C22 C24 H24B 110.1 . . ?
H24A C24 H24B 108.4 . . ?
C2 C1 N1 116.77(18) . . ?
C2 C1 H1A 108.1 . . ?
N1 C1 H1A 108.1 . . ?
C2 C1 H1B 108.1 . . ?
N1 C1 H1B 108.1 . . ?
H1A C1 H1B 107.3 . . ?
O1 C2 C1 110.04(19) . . ?
O1 C2 H2A 109.7 . . ?
C1 C2 H2A 109.7 . . ?
O1 C2 H2B 109.7 . . ?
C1 C2 H2B 109.7 . . ?
H2A C2 H2B 108.2 . . ?
O1 C3 C4 110.40(17) . . ?
O1 C3 H3A 109.6 . . ?
C4 C3 H3A 109.6 . . ?
O1 C3 H3B 109.6 . . ?
C4 C3 H3B 109.6 . . ?
H3A C3 H3B 108.1 . . ?
O2 C25 C26 107.23(18) . . ?
O2 C25 H25A 110.3 . . ?
C26 C25 H25A 110.3 . . ?
O2 C25 H25B 110.3 . . ?
C26 C25 H25B 110.3 . . ?
H25A C25 H25B 108.5 . . ?
N1 C26 C25 113.82(17) . . ?
N1 C26 H26A 108.8 . . ?
C25 C26 H26A 108.8 . . ?
N1 C26 H26B 108.8 . . ?
C25 C26 H26B 108.8 . . ?
H26A C26 H26B 107.7 . . ?
N1 C27 C28 114.63(17) . . ?
N1 C27 H27A 108.6 . . ?
C28 C27 H27A 108.6 . . ?
N1 C27 H27B 108.6 . . ?
C28 C27 H27B 108.6 . . ?
H27A C27 H27B 107.6 . . ?
C29 C28 C33 120.0 . . ?
C29 C28 C27 119.09(14) . . ?
C33 C28 C27 120.91(14) . . ?
C28 C29 C30 120.0 . . ?
C28 C29 H29A 120.0 . . ?
C30 C29 H29A 120.0 . . ?
C29 C30 C31 120.0 . . ?
C29 C30 H30A 120.0 . . ?
C31 C30 H30A 120.0 . . ?
C32 C31 C30 120.0 . . ?
C32 C31 H31A 120.0 . . ?
C30 C31 H31A 120.0 . . ?
C31 C32 C33 120.0 . . ?
C31 C32 H32A 120.0 . . ?
C33 C32 H32A 120.0 . . ?
C32 C33 C28 120.0 . . ?
C32 C33 H33A 120.0 . . ?
C28 C33 H33A 120.0 . . ?
N1 C34 H34A 109.5 . . ?
N1 C34 H34B 109.5 . . ?
N1 C34 H34C 109.5 . . ?
N1 C1A C2A 109.2(9) . . ?
N1 C1A H1AA 109.8 . . ?
C2A C1A H1AA 109.8 . . ?
N1 C1A H1AB 109.8 . . ?
C2A C1A H1AB 109.8 . . ?
H1AA C1A H1AB 108.3 . . ?
O1A C2A C1A 107.4(11) . . ?
O1A C2A H2AA 110.2 . . ?
C1A C2A H2AA 110.2 . . ?
O1A C2A H2AB 110.2 . . ?
C1A C2A H2AB 110.2 . . ?
H2AA C2A H2AB 108.5 . . ?
N1 C26A H26C 109.8 . . ?
N1 C26A H26D 109.8 . . ?
H26C C26A H26D 108.3 . . ?
C28A C27A N1 120.7(9) . . ?
C28A C27A H27C 107.2 . . ?
N1 C27A H27C 107.2 . . ?
C28A C27A H27D 107.2 . . ?
N1 C27A H27D 107.2 . . ?
H27C C27A H27D 106.8 . . ?
C29A C28A C33A 120.0 . . ?
C29A C28A C27A 119.8(8) . . ?
C33A C28A C27A 120.1(8) . . ?
C30A C29A C28A 120.0 . . ?
C30A C29A H29B 120.0 . . ?
C28A C29A H29B 120.0 . . ?
C31A C30A C29A 120.0 . . ?
C31A C30A H30B 120.0 . . ?
C29A C30A H30B 120.0 . . ?
C30A C31A C32A 120.0 . . ?
C30A C31A H31B 120.0 . . ?
C32A C31A H31B 120.0 . . ?
C33A C32A C31A 120.0 . . ?
C33A C32A H32B 120.0 . . ?
C31A C32A H32B 120.0 . . ?
C32A C33A C28A 120.0 . . ?
C32A C33A H33B 120.0 . . ?
C28A C33A H33B 120.0 . . ?
N1 C34A H34D 109.5 . . ?
N1 C34A H34E 109.5 . . ?
H34D C34A H34E 109.5 . . ?
N1 C34A H34F 109.5 . . ?
H34D C34A H34F 109.5 . . ?
H34E C34A H34F 109.5 . . ?
C36 C35 C37 108.6(4) . . ?
C36 C35 C38 108.9(4) . . ?
C37 C35 C38 108.1(4) . . ?
C36 C35 C13 111.6(3) . . ?
C37 C35 C13 114.7(4) . . ?
C38 C35 C13 104.7(3) . . ?
C36A C35A C13 112.3(6) . . ?
C36A C35A C37A 108.5(6) . . ?
C13 C35A C37A 115.4(5) . . ?
C36A C35A C38A 109.1(6) . . ?
C13 C35A C38A 104.2(5) . . ?
C37A C35A C38A 107.1(6) . . ?
C35A C36A H36D 109.5 . . ?
C35A C36A H36E 109.5 . . ?
H36D C36A H36E 109.5 . . ?
C35A C36A H36F 109.5 . . ?
H36D C36A H36F 109.5 . . ?
H36E C36A H36F 109.5 . . ?
C35A C37A H37D 109.5 . . ?
C35A C37A H37E 109.5 . . ?
H37D C37A H37E 109.5 . . ?
C35A C37A H37F 109.5 . . ?
H37D C37A H37F 109.5 . . ?
H37E C37A H37F 109.5 . . ?
C35A C38A H38D 109.5 . . ?
C35A C38A H38E 109.5 . . ?
H38D C38A H38E 109.5 . . ?
C35A C38A H38F 109.5 . . ?
H38D C38A H38F 109.5 . . ?
H38E C38A H38F 109.5 . . ?

loop_
_geom_bond_atom_site_label_1
_geom_bond_atom_site_label_2
_geom_bond_distance
_geom_bond_site_symmetry_2
_geom_bond_publ_flag
N1 C27 1.512(2) . ?
N1 C34A 1.514(4) . ?
N1 C34 1.515(2) . ?
N1 C26 1.521(2) . ?
N1 C27A 1.521(4) . ?
N1 C1A 1.526(4) . ?
N1 C26A 1.532(4) . ?
N1 C1 1.533(2) . ?
N2 C10A 1.285(18) . ?
N2 C10 1.371(3) . ?
N2 C8 1.413(2) . ?
N2 H2 0.74(3) . ?
N3 C17 1.359(3) . ?
N3 C18 1.419(3) . ?
N3 H3 0.77(3) . ?
O1 C2 1.420(3) . ?
O1 C3 1.423(3) . ?
O3 C10 1.240(3) . ?
O1A C2A 1.434(17) . ?
O3A C10A 1.215(19) . ?
O2 C24 1.414(3) . ?
O2 C25 1.436(2) . ?
O4 C17 1.226(3) . ?
C4 C9 1.383(3) . ?
C4 C5 1.397(3) . ?
C4 C3 1.508(3) . ?
C5 C6 1.387(3) . ?
C5 H5A 0.9500 . ?
C6 C7 1.393(3) . ?
C6 H6A 0.9500 . ?
C7 C8 1.399(3) . ?
C7 H7A 0.9500 . ?
C8 C9 1.402(3) . ?
C9 H9A 0.9500 . ?
C10 C11 1.502(3) . ?
C10A C11 1.583(18) . ?
C11 C16 1.397(3) . ?
C11 C12 1.398(3) . ?
C12 C13 1.392(3) . ?
C12 H12A 0.9500 . ?
C13 C14 1.402(3) . ?
C13 C35A 1.529(8) . ?
C13 C35 1.556(4) . ?
C14 C15 1.397(3) . ?
C14 H14A 0.9500 . ?
C15 C16 1.394(3) . ?
C15 C17 1.506(3) . ?
C16 H16A 0.9500 . ?
C18 C19 1.392(3) . ?
C18 C23 1.395(3) . ?
C19 C20 1.391(3) . ?
C19 H19A 0.9500 . ?
C20 C21 1.390(3) . ?
C20 H20A 0.9500 . ?
C21 C22 1.393(3) . ?
C21 H21A 0.9500 . ?
C22 C23 1.391(3) . ?
C22 C24 1.506(3) . ?
C23 H23A 0.9500 . ?
C24 H24A 0.9900 . ?
C24 H24B 0.9900 . ?
C1 C2 1.523(3) . ?
C1 H1A 0.9900 . ?
C1 H1B 0.9900 . ?
C2 H2A 0.9900 . ?
C2 H2B 0.9900 . ?
C3 H3A 0.9900 . ?
C3 H3B 0.9900 . ?
C25 C26 1.549(3) . ?
C25 H25A 0.9900 . ?
C25 H25B 0.9900 . ?
C26 H26A 0.9900 . ?
C26 H26B 0.9900 . ?
C27 C28 1.515(3) . ?
C27 H27A 0.9900 . ?
C27 H27B 0.9900 . ?
C28 C29 1.3900 . ?
C28 C33 1.3900 . ?
C29 C30 1.3900 . ?
C29 H29A 0.9500 . ?
C30 C31 1.3900 . ?
C30 H30A 0.9500 . ?
C31 C32 1.3900 . ?
C31 H31A 0.9500 . ?
C32 C33 1.3900 . ?
C32 H32A 0.9500 . ?
C33 H33A 0.9500 . ?
C34 H34A 0.9800 . ?
C34 H34B 0.9800 . ?
C34 H34C 0.9800 . ?
C1A C2A 1.545(19) . ?
C1A H1AA 0.9900 . ?
C1A H1AB 0.9900 . ?
C2A H2AA 0.9900 . ?
C2A H2AB 0.9900 . ?
C26A H26C 0.9900 . ?
C26A H26D 0.9900 . ?
C27A C28A 1.507(14) . ?
C27A H27C 0.9900 . ?
C27A H27D 0.9900 . ?
C28A C29A 1.3900 . ?
C28A C33A 1.3900 . ?
C29A C30A 1.3900 . ?
C29A H29B 0.9500 . ?
C30A C31A 1.3900 . ?
C30A H30B 0.9500 . ?
C31A C32A 1.3900 . ?
C31A H31B 0.9500 . ?
C32A C33A 1.3900 . ?
C32A H32B 0.9500 . ?
C33A H33B 0.9500 . ?
C34A H34D 0.9800 . ?
C34A H34E 0.9800 . ?
C34A H34F 0.9800 . ?
C35 C36 1.505(6) . ?
C35 C37 1.526(7) . ?
C35 C38 1.555(7) . ?
C36 H36A 0.9800 . ?
C36 H36B 0.9800 . ?
C36 H36C 0.9800 . ?
C37 H37A 0.9800 . ?
C37 H37B 0.9800 . ?
C37 H37C 0.9800 . ?
C38 H38A 0.9800 . ?
C38 H38B 0.9800 . ?
C38 H38C 0.9800 . ?
C35A C36A 1.494(10) . ?
C35A C37A 1.548(9) . ?
C35A C38A 1.556(10) . ?
C36A H36D 0.9800 . ?
C36A H36E 0.9800 . ?
C36A H36F 0.9800 . ?
C37A H37D 0.9800 . ?
C37A H37E 0.9800 . ?
C37A H37F 0.9800 . ?
C38A H38D 0.9800 . ?
C38A H38E 0.9800 . ?
C38A H38F 0.9800 . ?

loop_
_geom_hbond_atom_site_label_D
_geom_hbond_atom_site_label_H
_geom_hbond_atom_site_label_A
_geom_hbond_distance_DH
_geom_hbond_distance_HA
_geom_hbond_distance_DA
_geom_hbond_angle_DHA
_geom_hbond_site_symmetry_A
N2 H2 Br1 0.74(3) 2.73(3) 3.4357(16) 160(3) .
N2 H2 Br1A 0.74(3) 2.82(3) 3.553(11) 167(3) .
N2 H2 Br1B 0.74(3) 2.80(3) 3.446(12) 147(3) .
N3 H3 Br1 0.77(3) 2.61(3) 3.3719(19) 169(3) .
N3 H3 Br1A 0.77(3) 2.24(3) 2.971(13) 159(3) .
N3 H3 Br1B 0.77(3) 3.06(3) 3.813(15) 166(3) .
